data_4131047
loop_
_publ_author_name
'Staudaher, Nicholas D.'
'Arif, Atta M.'
'Louie, Janis'

_publ_section_title
;
 Synergy between Experimental and Computational Chemistry Reveals the
 Mechanism of Decomposition of Nickel-Ketene Complexes.
;
_journal_issue 42
_journal_name_full 'Journal of the American Chemical Society'
_journal_page_first 14083
_journal_page_last 14091
_journal_paper_doi 10.1021/jacs.6b08897
_journal_volume 138
_journal_year 2016
_chemical_formula_moiety 'C48 H38 Fe Ni O P2'
_chemical_formula_sum 'C48 H38 Fe Ni O P2'
_chemical_formula_weight 807.28
_space_group_IT_number 14
_space_group_name_Hall '-P 2yn'
_space_group_name_H-M_alt 'P 1 21/n 1'
_symmetry_cell_setting monoclinic
_symmetry_space_group_name_Hall '-P 2yn'
_symmetry_space_group_name_H-M 'P 1 21/n 1'
_atom_sites_solution_hydrogens geom
_atom_sites_solution_primary direct
_atom_sites_solution_secondary difmap
_audit_creation_method SHELXL-97
_cell_angle_alpha 90.00
_cell_angle_beta 106.7057(7)
_cell_angle_gamma 90.00
_cell_formula_units_Z 4
_cell_length_a 10.94830(10)
_cell_length_b 19.3974(2)
_cell_length_c 18.5790(3)
_cell_measurement_reflns_used 6998
_cell_measurement_temperature 150(1)
_cell_measurement_theta_max 27.485
_cell_measurement_theta_min 1.018
_cell_volume 3779.07(8)
_computing_cell_refinement DENZO-SMN
_computing_data_collection 'Nonius COLLECT'
_computing_data_reduction DENZO-SMN
_computing_molecular_graphics 'WinGX, Ortep3'
_computing_structure_refinement 'SHELXL-97 (Sheldrick, 1997)'
_computing_structure_solution SIR97
_diffrn_ambient_temperature 150(1)
_diffrn_measured_fraction_theta_full 1.000
_diffrn_measured_fraction_theta_max 1.000
_diffrn_measurement_device_type 'Nonius KappaCCD Diffractometer'
_diffrn_measurement_method 'Phi and Omega scan'
_diffrn_radiation_monochromator graphite
_diffrn_radiation_source 'fine-focus sealed tube'
_diffrn_radiation_type MoK\a
_diffrn_radiation_wavelength 0.71073
_diffrn_reflns_av_R_equivalents 0.0295
_diffrn_reflns_av_sigmaI/netI 0.0456
_diffrn_reflns_limit_h_max 14
_diffrn_reflns_limit_h_min -14
_diffrn_reflns_limit_k_max 25
_diffrn_reflns_limit_k_min -24
_diffrn_reflns_limit_l_max 24
_diffrn_reflns_limit_l_min -24
_diffrn_reflns_number 16835
_diffrn_reflns_theta_full 27.48
_diffrn_reflns_theta_max 27.48
_diffrn_reflns_theta_min 1.95
_exptl_absorpt_coefficient_mu 1.004
_exptl_absorpt_correction_T_max 0.9062
_exptl_absorpt_correction_T_min 0.8019
_exptl_absorpt_correction_type multi-scan
_exptl_absorpt_process_details 'DENZO-SMN (Otwinowski & Minor, 1997)'
_exptl_crystal_colour Orange
_exptl_crystal_density_diffrn 1.419
_exptl_crystal_density_method 'not measured'
_exptl_crystal_description Prism
_exptl_crystal_F_000 1672
_exptl_crystal_size_max 0.23
_exptl_crystal_size_mid 0.15
_exptl_crystal_size_min 0.10
_refine_diff_density_max 0.451
_refine_diff_density_min -0.335
_refine_diff_density_rms 0.071
_refine_ls_extinction_coef 0.00216(18)
_refine_ls_extinction_expression Fc^*^=kFc[1+0.001xFc^2^\l^3^/sin(2\q)]^-1/4^
_refine_ls_extinction_method SHELXL
_refine_ls_goodness_of_fit_ref 1.051
_refine_ls_hydrogen_treatment constr
_refine_ls_matrix_type full
_refine_ls_number_parameters 479
_refine_ls_number_reflns 8664
_refine_ls_number_restraints 0
_refine_ls_restrained_S_all 1.051
_refine_ls_R_factor_all 0.0562
_refine_ls_R_factor_gt 0.0347
_refine_ls_shift/su_max 0.000
_refine_ls_shift/su_mean 0.000
_refine_ls_structure_factor_coef Fsqd
_refine_ls_weighting_details 'calc w=1/[\s^2^(Fo^2^)+(0.0357P)^2^+1.6661P] where P=(Fo^2^+2Fc^2^)/3'
_refine_ls_weighting_scheme calc
_refine_ls_wR_factor_gt 0.0775
_refine_ls_wR_factor_ref 0.0847
_reflns_number_gt 6663
_reflns_number_total 8699
_reflns_threshold_expression >2sigma(I)
_cod_data_source_file ja6b08897_si_003.cif
_cod_data_source_block jl055
_cod_depositor_comments
;
The following automatic conversions were performed:

data item '_exptl_absorpt_correction_type' value 'Multi-scan' was
changed to 'multi-scan' in accordance with the
/home/saulius/struct/COD-crude-data/automatic-downloads/DataCite-retrospective/ACS/depositions/lib/dictionaries/cif_core.dic
dictionary named 'cif_core.dic' version 2.4.2 last updated on
2011-04-26.

Automatic conversion script
Id: cif_fix_values 6909 2019-04-08 15:41:33Z antanas 
;
_cod_original_sg_symbol_H-M 'P 21/n'
_cod_database_code 4131047

loop_
_symmetry_equiv_pos_as_xyz
'x, y, z'
'-x+1/2, y+1/2, -z+1/2'
'-x, -y, -z'
'x-1/2, -y-1/2, z-1/2'

loop_
_atom_site_label
_atom_site_type_symbol
_atom_site_fract_x
_atom_site_fract_y
_atom_site_fract_z
_atom_site_U_iso_or_equiv
_atom_site_adp_type
_atom_site_occupancy
_atom_site_symmetry_multiplicity
_atom_site_calc_flag
_atom_site_refinement_flags
Ni1 Ni 0.46976(2) 0.186009(13) 0.076900(14) 0.01687(8) Uani 1 1 d .
Fe1 Fe 0.22000(3) 0.210502(15) -0.130934(17) 0.02084(8) Uani 1 1 d .
P1 P 0.27562(5) 0.14984(3) 0.04947(3) 0.01803(12) Uani 1 1 d .
P2 P 0.46637(5) 0.27580(3) 0.00181(3) 0.01931(12) Uani 1 1 d .
O1 O 0.64337(12) 0.17285(7) 0.12339(8) 0.0207(3) Uani 1 1 d .
C1 C 0.57740(18) 0.12810(10) 0.14837(11) 0.0196(4) Uani 1 1 d .
C2 C 0.60572(19) 0.07372(10) 0.19565(12) 0.0203(4) Uani 1 1 d .
C3 C 0.50174(19) 0.03489(11) 0.21500(12) 0.0226(4) Uani 1 1 d .
C4 C 0.4800(2) -0.03393(11) 0.19338(13) 0.0280(5) Uani 1 1 d .
H4 H 0.5307 -0.0551 0.1658 0.034 Uiso 1 1 calc R
C5 C 0.3864(2) -0.07184(12) 0.21120(14) 0.0353(6) Uani 1 1 d .
H5 H 0.3740 -0.1188 0.1965 0.042 Uiso 1 1 calc R
C6 C 0.3107(2) -0.04189(14) 0.25030(15) 0.0423(7) Uani 1 1 d .
H6 H 0.2451 -0.0678 0.2619 0.051 Uiso 1 1 calc R
C7 C 0.3308(2) 0.02590(15) 0.27249(16) 0.0434(6) Uani 1 1 d .
H7 H 0.2789 0.0469 0.2993 0.052 Uiso 1 1 calc R
C8 C 0.4273(2) 0.06373(12) 0.25565(14) 0.0315(5) Uani 1 1 d .
H8 H 0.4420 0.1101 0.2724 0.038 Uiso 1 1 calc R
C9 C 0.73886(19) 0.04957(10) 0.22870(12) 0.0223(4) Uani 1 1 d .
C10 C 0.7694(2) 0.00344(11) 0.28944(13) 0.0288(5) Uani 1 1 d .
H10 H 0.7042 -0.0120 0.3100 0.035 Uiso 1 1 calc R
C11 C 0.8934(2) -0.01998(13) 0.31997(14) 0.0357(6) Uani 1 1 d .
H11 H 0.9116 -0.0517 0.3607 0.043 Uiso 1 1 calc R
C12 C 0.9904(2) 0.00201(13) 0.29217(14) 0.0375(6) Uani 1 1 d .
H12 H 1.0751 -0.0140 0.3136 0.045 Uiso 1 1 calc R
C13 C 0.9627(2) 0.04751(14) 0.23286(15) 0.0373(6) Uani 1 1 d .
H13 H 1.0289 0.0632 0.2132 0.045 Uiso 1 1 calc R
C14 C 0.8386(2) 0.07075(12) 0.20146(13) 0.0302(5) Uani 1 1 d .
H14 H 0.8214 0.1019 0.1603 0.036 Uiso 1 1 calc R
C15 C 0.25890(18) 0.05600(10) 0.04442(12) 0.0209(4) Uani 1 1 d .
C16 C 0.3380(2) 0.02059(11) 0.01017(13) 0.0255(5) Uani 1 1 d .
H16 H 0.4024 0.0448 -0.0045 0.031 Uiso 1 1 calc R
C17 C 0.3229(2) -0.04989(12) -0.00261(13) 0.0305(5) Uani 1 1 d .
H17 H 0.3757 -0.0735 -0.0271 0.037 Uiso 1 1 calc R
C18 C 0.2314(2) -0.08581(12) 0.02008(14) 0.0327(6) Uani 1 1 d .
H18 H 0.2219 -0.1341 0.0117 0.039 Uiso 1 1 calc R
C19 C 0.1538(2) -0.05119(12) 0.05512(14) 0.0316(5) Uani 1 1 d .
H19 H 0.0916 -0.0759 0.0714 0.038 Uiso 1 1 calc R
C20 C 0.16645(19) 0.01964(11) 0.06664(13) 0.0242(5) Uani 1 1 d .
H20 H 0.1117 0.0433 0.0898 0.029 Uiso 1 1 calc R
C21 C 0.18843(19) 0.18056(10) 0.11334(12) 0.0197(4) Uani 1 1 d .
C22 C 0.05558(19) 0.18166(11) 0.09405(13) 0.0245(5) Uani 1 1 d .
H22 H 0.0071 0.1639 0.0468 0.029 Uiso 1 1 calc R
C23 C -0.0063(2) 0.20851(12) 0.14347(15) 0.0312(5) Uani 1 1 d .
H23 H -0.0969 0.2088 0.1300 0.037 Uiso 1 1 calc R
C24 C 0.0633(2) 0.23476(12) 0.21207(15) 0.0351(6) Uani 1 1 d .
H24 H 0.0206 0.2530 0.2457 0.042 Uiso 1 1 calc R
C25 C 0.1951(2) 0.23456(12) 0.23183(13) 0.0327(5) Uani 1 1 d .
H25 H 0.2430 0.2526 0.2790 0.039 Uiso 1 1 calc R
C26 C 0.2573(2) 0.20787(11) 0.18243(12) 0.0252(5) Uani 1 1 d .
H26 H 0.3478 0.2083 0.1960 0.030 Uiso 1 1 calc R
C27 C 0.6240(2) 0.30895(10) 0.00423(13) 0.0234(5) Uani 1 1 d .
C28 C 0.7062(2) 0.32879(11) 0.07334(14) 0.0295(5) Uani 1 1 d .
H28 H 0.6793 0.3251 0.1174 0.035 Uiso 1 1 calc R
C29 C 0.8274(2) 0.35392(12) 0.07827(16) 0.0387(6) Uani 1 1 d .
H29 H 0.8821 0.3684 0.1254 0.046 Uiso 1 1 calc R
C30 C 0.8675(2) 0.35775(13) 0.01521(19) 0.0442(7) Uani 1 1 d .
H30 H 0.9510 0.3740 0.0188 0.053 Uiso 1 1 calc R
C31 C 0.7874(3) 0.33814(15) -0.05388(19) 0.0490(7) Uani 1 1 d .
H31 H 0.8157 0.3409 -0.0976 0.059 Uiso 1 1 calc R
C32 C 0.6649(2) 0.31431(13) -0.05916(15) 0.0373(6) Uani 1 1 d .
H32 H 0.6093 0.3017 -0.1067 0.045 Uiso 1 1 calc R
C33 C 0.38123(19) 0.35287(10) 0.01750(12) 0.0221(4) Uani 1 1 d .
C34 C 0.3054(2) 0.34801(11) 0.06551(13) 0.0272(5) Uani 1 1 d .
H34 H 0.3043 0.3063 0.0921 0.033 Uiso 1 1 calc R
C35 C 0.2311(2) 0.40329(12) 0.07529(14) 0.0347(6) Uani 1 1 d .
H35 H 0.1783 0.3991 0.1076 0.042 Uiso 1 1 calc R
C36 C 0.2346(2) 0.46446(12) 0.03773(15) 0.0367(6) Uani 1 1 d .
H36 H 0.1829 0.5022 0.0436 0.044 Uiso 1 1 calc R
C37 C 0.3130(2) 0.47059(12) -0.00823(15) 0.0364(6) Uani 1 1 d .
H37 H 0.3169 0.5131 -0.0328 0.044 Uiso 1 1 calc R
C38 C 0.3863(2) 0.41530(11) -0.01895(13) 0.0290(5) Uani 1 1 d .
H38 H 0.4397 0.4199 -0.0509 0.035 Uiso 1 1 calc R
C39 C 0.16648(18) 0.17143(11) -0.04229(12) 0.0211(4) Uani 1 1 d .
C40 C 0.12557(19) 0.12687(11) -0.10668(12) 0.0252(5) Uani 1 1 d .
H40 H 0.1494 0.0800 -0.1088 0.030 Uiso 1 1 calc R
C41 C 0.0435(2) 0.16495(13) -0.16653(13) 0.0312(5) Uani 1 1 d .
H41 H 0.0025 0.1478 -0.2154 0.037 Uiso 1 1 calc R
C42 C 0.0329(2) 0.23274(13) -0.14101(13) 0.0307(5) Uani 1 1 d .
H42 H -0.0160 0.2689 -0.1699 0.037 Uiso 1 1 calc R
C43 C 0.10797(19) 0.23744(11) -0.06490(12) 0.0254(5) Uani 1 1 d .
H43 H 0.1179 0.2774 -0.0341 0.030 Uiso 1 1 calc R
C44 C 0.39534(19) 0.25447(10) -0.09567(12) 0.0207(4) Uani 1 1 d .
C45 C 0.40391(19) 0.18642(11) -0.12370(12) 0.0223(4) Uani 1 1 d .
H45 H 0.4514 0.1491 -0.0961 0.027 Uiso 1 1 calc R
C46 C 0.3287(2) 0.18448(11) -0.20026(12) 0.0266(5) Uani 1 1 d .
H46 H 0.3169 0.1456 -0.2326 0.032 Uiso 1 1 calc R
C47 C 0.2744(2) 0.25080(12) -0.21974(13) 0.0291(5) Uani 1 1 d .
H47 H 0.2201 0.2639 -0.2675 0.035 Uiso 1 1 calc R
C48 C 0.3147(2) 0.29419(11) -0.15595(12) 0.0258(5) Uani 1 1 d .
H48 H 0.2923 0.3413 -0.1535 0.031 Uiso 1 1 calc R

loop_
_atom_site_aniso_label
_atom_site_aniso_U_11
_atom_site_aniso_U_22
_atom_site_aniso_U_33
_atom_site_aniso_U_23
_atom_site_aniso_U_13
_atom_site_aniso_U_12
Ni1 0.01609(13) 0.01698(13) 0.01646(14) 0.00121(10) 0.00297(10) 0.00032(10)
Fe1 0.02117(15) 0.02248(16) 0.01686(16) 0.00160(12) 0.00229(12) 0.00104(12)
P1 0.0169(2) 0.0195(3) 0.0172(3) 0.0005(2) 0.0041(2) 0.0002(2)
P2 0.0198(3) 0.0178(3) 0.0194(3) 0.0020(2) 0.0042(2) 0.0001(2)
O1 0.0181(7) 0.0210(7) 0.0204(7) 0.0033(6) 0.0015(6) -0.0008(6)
C1 0.0184(9) 0.0202(10) 0.0191(10) -0.0043(8) 0.0035(8) -0.0013(8)
C2 0.0227(10) 0.0184(10) 0.0183(10) 0.0003(8) 0.0037(8) 0.0020(8)
C3 0.0232(10) 0.0225(10) 0.0201(11) 0.0045(9) 0.0031(8) 0.0020(8)
C4 0.0284(11) 0.0241(11) 0.0297(12) 0.0027(10) 0.0053(10) 0.0021(9)
C5 0.0355(13) 0.0287(12) 0.0377(14) 0.0064(11) 0.0041(11) -0.0057(10)
C6 0.0385(14) 0.0518(16) 0.0367(15) 0.0119(13) 0.0109(12) -0.0136(12)
C7 0.0399(15) 0.0559(17) 0.0401(16) -0.0001(13) 0.0205(12) -0.0024(13)
C8 0.0350(12) 0.0296(12) 0.0324(13) -0.0017(10) 0.0139(10) 0.0007(10)
C9 0.0246(10) 0.0212(10) 0.0190(10) -0.0011(9) 0.0025(8) 0.0010(8)
C10 0.0292(12) 0.0301(12) 0.0242(12) 0.0049(10) 0.0028(9) 0.0000(9)
C11 0.0379(13) 0.0327(13) 0.0309(13) 0.0111(11) 0.0007(11) 0.0078(10)
C12 0.0268(12) 0.0448(15) 0.0363(14) 0.0081(12) 0.0014(11) 0.0121(11)
C13 0.0267(12) 0.0484(15) 0.0383(15) 0.0109(12) 0.0117(11) 0.0062(11)
C14 0.0260(11) 0.0359(13) 0.0276(12) 0.0098(10) 0.0059(9) 0.0049(10)
C15 0.0191(10) 0.0208(10) 0.0212(11) -0.0009(9) 0.0032(8) 0.0000(8)
C16 0.0227(11) 0.0273(11) 0.0266(12) -0.0010(9) 0.0074(9) -0.0001(9)
C17 0.0299(12) 0.0289(12) 0.0304(13) -0.0089(10) 0.0050(10) 0.0033(9)
C18 0.0293(12) 0.0230(11) 0.0391(14) -0.0048(10) -0.0006(10) -0.0035(9)
C19 0.0249(11) 0.0272(12) 0.0415(14) 0.0024(11) 0.0076(10) -0.0058(9)
C20 0.0203(10) 0.0247(11) 0.0287(12) 0.0014(9) 0.0088(9) 0.0008(8)
C21 0.0220(10) 0.0164(9) 0.0222(11) 0.0033(8) 0.0089(8) 0.0028(8)
C22 0.0199(10) 0.0239(11) 0.0296(12) -0.0004(9) 0.0069(9) -0.0004(8)
C23 0.0228(11) 0.0288(12) 0.0451(15) 0.0021(11) 0.0149(10) 0.0042(9)
C24 0.0392(13) 0.0340(13) 0.0399(15) -0.0025(11) 0.0239(12) 0.0073(11)
C25 0.0360(13) 0.0395(13) 0.0246(12) -0.0073(10) 0.0118(10) 0.0034(10)
C26 0.0228(11) 0.0290(11) 0.0239(11) 0.0001(9) 0.0066(9) 0.0015(9)
C27 0.0215(10) 0.0176(10) 0.0311(12) 0.0033(9) 0.0076(9) 0.0011(8)
C28 0.0262(11) 0.0260(11) 0.0327(13) 0.0060(10) 0.0025(10) -0.0005(9)
C29 0.0260(12) 0.0303(13) 0.0512(17) 0.0068(12) -0.0024(11) -0.0019(10)
C30 0.0226(12) 0.0329(14) 0.076(2) 0.0030(14) 0.0123(13) -0.0024(10)
C31 0.0414(15) 0.0504(16) 0.066(2) -0.0023(15) 0.0330(15) -0.0092(13)
C32 0.0338(13) 0.0415(14) 0.0388(15) -0.0035(12) 0.0139(11) -0.0087(11)
C33 0.0209(10) 0.0205(10) 0.0222(11) -0.0019(9) 0.0021(8) -0.0002(8)
C34 0.0312(12) 0.0232(11) 0.0266(12) -0.0030(9) 0.0072(9) -0.0020(9)
C35 0.0316(12) 0.0375(14) 0.0349(14) -0.0130(11) 0.0096(11) -0.0002(10)
C36 0.0386(13) 0.0301(13) 0.0384(15) -0.0083(11) 0.0063(11) 0.0115(10)
C37 0.0471(15) 0.0213(11) 0.0376(14) 0.0018(10) 0.0068(12) 0.0048(10)
C38 0.0313(12) 0.0237(11) 0.0314(13) 0.0019(10) 0.0078(10) 0.0006(9)
C39 0.0157(9) 0.0268(11) 0.0201(11) 0.0002(9) 0.0043(8) -0.0019(8)
C40 0.0234(11) 0.0279(11) 0.0225(11) -0.0013(9) 0.0037(9) -0.0066(9)
C41 0.0232(11) 0.0442(14) 0.0219(12) 0.0013(10) -0.0002(9) -0.0078(10)
C42 0.0209(11) 0.0402(13) 0.0279(12) 0.0055(10) 0.0017(9) 0.0062(10)
C43 0.0212(10) 0.0301(12) 0.0237(11) 0.0011(9) 0.0045(9) 0.0044(9)
C44 0.0210(10) 0.0214(10) 0.0196(10) 0.0029(8) 0.0059(8) -0.0017(8)
C45 0.0219(10) 0.0236(10) 0.0210(11) 0.0009(9) 0.0058(8) 0.0027(8)
C46 0.0319(12) 0.0292(12) 0.0209(11) -0.0006(9) 0.0110(9) 0.0017(9)
C47 0.0323(12) 0.0343(12) 0.0205(11) 0.0063(10) 0.0072(9) -0.0001(10)
C48 0.0295(11) 0.0237(11) 0.0232(11) 0.0061(9) 0.0058(9) 0.0014(9)

loop_
_atom_type_symbol
_atom_type_description
_atom_type_scat_dispersion_real
_atom_type_scat_dispersion_imag
_atom_type_scat_source
C C 0.0033 0.0016 'International Tables Vol C Tables 4.2.6.8 and 6.1.1.4'
H H 0.0000 0.0000 'International Tables Vol C Tables 4.2.6.8 and 6.1.1.4'
O O 0.0106 0.0060 'International Tables Vol C Tables 4.2.6.8 and 6.1.1.4'
P P 0.1023 0.0942 'International Tables Vol C Tables 4.2.6.8 and 6.1.1.4'
Fe Fe 0.3463 0.8444 'International Tables Vol C Tables 4.2.6.8 and 6.1.1.4'
Ni Ni 0.3393 1.1124 'International Tables Vol C Tables 4.2.6.8 and 6.1.1.4'

loop_
_geom_angle_atom_site_label_1
_geom_angle_atom_site_label_2
_geom_angle_atom_site_label_3
_geom_angle
O1 Ni1 C1 40.60(7)
O1 Ni1 P1 150.35(5)
C1 Ni1 P1 110.41(6)
O1 Ni1 P2 103.21(5)
C1 Ni1 P2 143.79(6)
P1 Ni1 P2 105.60(2)
C44 Fe1 C45 41.27(8)
C44 Fe1 C43 112.04(9)
C45 Fe1 C43 140.85(8)
C44 Fe1 C40 138.97(8)
C45 Fe1 C40 110.94(9)
C43 Fe1 C40 68.91(9)
C44 Fe1 C39 111.04(8)
C45 Fe1 C39 111.66(8)
C43 Fe1 C39 41.28(8)
C40 Fe1 C39 41.22(8)
C44 Fe1 C42 140.28(9)
C45 Fe1 C42 178.23(9)
C43 Fe1 C42 40.67(9)
C40 Fe1 C42 68.36(9)
C39 Fe1 C42 68.98(9)
C44 Fe1 C48 41.18(8)
C45 Fe1 C48 68.97(9)
C43 Fe1 C48 111.39(9)
C40 Fe1 C48 179.63(9)
C39 Fe1 C48 139.14(9)
C42 Fe1 C48 111.72(9)
C44 Fe1 C46 68.94(9)
C45 Fe1 C46 40.81(8)
C43 Fe1 C46 178.26(8)
C40 Fe1 C46 111.39(9)
C39 Fe1 C46 140.01(9)
C42 Fe1 C46 137.68(9)
C48 Fe1 C46 68.30(9)
C44 Fe1 C41 179.37(9)
C45 Fe1 C41 138.13(9)
C43 Fe1 C41 68.31(9)
C40 Fe1 C41 40.55(9)
C39 Fe1 C41 68.84(9)
C42 Fe1 C41 40.32(10)
C48 Fe1 C41 139.29(9)
C46 Fe1 C41 110.72(9)
C44 Fe1 C47 68.60(9)
C45 Fe1 C47 68.39(9)
C43 Fe1 C47 138.34(9)
C40 Fe1 C47 139.33(9)
C39 Fe1 C47 179.43(9)
C42 Fe1 C47 110.99(9)
C48 Fe1 C47 40.30(9)
C46 Fe1 C47 40.37(9)
C41 Fe1 C47 111.52(9)
C21 P1 C39 102.00(9)
C21 P1 C15 107.17(9)
C39 P1 C15 98.71(9)
C21 P1 Ni1 113.87(7)
C39 P1 Ni1 118.81(7)
C15 P1 Ni1 114.42(7)
C44 P2 C33 104.80(9)
C44 P2 C27 103.70(10)
C33 P2 C27 103.25(9)
C44 P2 Ni1 112.02(7)
C33 P2 Ni1 117.21(7)
C27 P2 Ni1 114.45(7)
C1 O1 Ni1 70.08(10)
O1 C1 C2 135.07(19)
O1 C1 Ni1 69.32(11)
C2 C1 Ni1 155.34(16)
C1 C2 C9 121.98(19)
C1 C2 C3 120.16(18)
C9 C2 C3 117.84(17)
C8 C3 C4 117.8(2)
C8 C3 C2 122.62(19)
C4 C3 C2 119.5(2)
C5 C4 C3 121.3(2)
C5 C4 H4 119.4
C3 C4 H4 119.4
C4 C5 C6 120.2(2)
C4 C5 H5 119.9
C6 C5 H5 119.9
C7 C6 C5 119.4(2)
C7 C6 H6 120.3
C5 C6 H6 120.3
C6 C7 C8 120.2(3)
C6 C7 H7 119.9
C8 C7 H7 119.9
C3 C8 C7 121.0(2)
C3 C8 H8 119.5
C7 C8 H8 119.5
C14 C9 C10 116.78(19)
C14 C9 C2 122.41(19)
C10 C9 C2 120.8(2)
C11 C10 C9 121.1(2)
C11 C10 H10 119.5
C9 C10 H10 119.5
C12 C11 C10 121.0(2)
C12 C11 H11 119.5
C10 C11 H11 119.5
C11 C12 C13 119.0(2)
C11 C12 H12 120.5
C13 C12 H12 120.5
C12 C13 C14 120.5(2)
C12 C13 H13 119.8
C14 C13 H13 119.8
C9 C14 C13 121.8(2)
C9 C14 H14 119.1
C13 C14 H14 119.1
C20 C15 C16 119.10(19)
C20 C15 P1 124.08(16)
C16 C15 P1 116.59(16)
C17 C16 C15 120.3(2)
C17 C16 H16 119.9
C15 C16 H16 119.9
C18 C17 C16 120.3(2)
C18 C17 H17 119.8
C16 C17 H17 119.8
C17 C18 C19 119.7(2)
C17 C18 H18 120.1
C19 C18 H18 120.1
C18 C19 C20 120.3(2)
C18 C19 H19 119.9
C20 C19 H19 119.9
C15 C20 C19 120.3(2)
C15 C20 H20 119.9
C19 C20 H20 119.9
C26 C21 C22 118.6(2)
C26 C21 P1 118.55(16)
C22 C21 P1 122.70(16)
C23 C22 C21 120.5(2)
C23 C22 H22 119.8
C21 C22 H22 119.8
C24 C23 C22 120.2(2)
C24 C23 H23 119.9
C22 C23 H23 119.9
C23 C24 C25 120.1(2)
C23 C24 H24 120.0
C25 C24 H24 120.0
C24 C25 C26 119.8(2)
C24 C25 H25 120.1
C26 C25 H25 120.1
C25 C26 C21 120.8(2)
C25 C26 H26 119.6
C21 C26 H26 119.6
C32 C27 C28 119.0(2)
C32 C27 P2 122.73(18)
C28 C27 P2 118.31(18)
C29 C28 C27 120.6(2)
C29 C28 H28 119.7
C27 C28 H28 119.7
C30 C29 C28 119.9(2)
C30 C29 H29 120.1
C28 C29 H29 120.1
C29 C30 C31 120.4(2)
C29 C30 H30 119.8
C31 C30 H30 119.8
C30 C31 C32 119.8(3)
C30 C31 H31 120.1
C32 C31 H31 120.1
C27 C32 C31 120.4(2)
C27 C32 H32 119.8
C31 C32 H32 119.8
C34 C33 C38 119.1(2)
C34 C33 P2 118.30(16)
C38 C33 P2 122.57(17)
C33 C34 C35 120.9(2)
C33 C34 H34 119.6
C35 C34 H34 119.6
C36 C35 C34 119.7(2)
C36 C35 H35 120.2
C34 C35 H35 120.2
C37 C36 C35 119.9(2)
C37 C36 H36 120.1
C35 C36 H36 120.1
C36 C37 C38 120.7(2)
C36 C37 H37 119.6
C38 C37 H37 119.6
C37 C38 C33 119.7(2)
C37 C38 H38 120.2
C33 C38 H38 120.2
C40 C39 C43 106.60(18)
C40 C39 P1 126.99(16)
C43 C39 P1 126.38(16)
C40 C39 Fe1 69.27(12)
C43 C39 Fe1 69.02(13)
P1 C39 Fe1 125.05(10)
C41 C40 C39 108.3(2)
C41 C40 Fe1 70.16(13)
C39 C40 Fe1 69.51(12)
C41 C40 H40 125.8
C39 C40 H40 125.8
Fe1 C40 H40 126.1
C42 C41 C40 108.4(2)
C42 C41 Fe1 69.63(12)
C40 C41 Fe1 69.28(12)
C42 C41 H41 125.8
C40 C41 H41 125.8
Fe1 C41 H41 126.9
C41 C42 C43 108.3(2)
C41 C42 Fe1 70.06(13)
C43 C42 Fe1 69.22(12)
C41 C42 H42 125.8
C43 C42 H42 125.8
Fe1 C42 H42 126.5
C42 C43 C39 108.4(2)
C42 C43 Fe1 70.11(13)
C39 C43 Fe1 69.70(12)
C42 C43 H43 125.8
C39 C43 H43 125.8
Fe1 C43 H43 126.0
C45 C44 C48 107.52(18)
C45 C44 P2 121.53(15)
C48 C44 P2 130.70(16)
C45 C44 Fe1 69.52(11)
C48 C44 Fe1 70.18(12)
P2 C44 Fe1 121.06(11)
C46 C45 C44 107.94(18)
C46 C45 Fe1 70.29(12)
C44 C45 Fe1 69.21(11)
C46 C45 H45 126.0
C44 C45 H45 126.0
Fe1 C45 H45 126.0
C47 C46 C45 108.06(19)
C47 C46 Fe1 70.20(13)
C45 C46 Fe1 68.90(12)
C47 C46 H46 126.0
C45 C46 H46 126.0
Fe1 C46 H46 126.5
C48 C47 C46 108.55(19)
C48 C47 Fe1 69.39(13)
C46 C47 Fe1 69.43(13)
C48 C47 H47 125.7
C46 C47 H47 125.7
Fe1 C47 H47 127.0
C47 C48 C44 107.92(19)
C47 C48 Fe1 70.30(13)
C44 C48 Fe1 68.63(12)
C47 C48 H48 126.0
C44 C48 H48 126.0
Fe1 C48 H48 126.6

loop_
_geom_bond_atom_site_label_1
_geom_bond_atom_site_label_2
_geom_bond_distance
Ni1 O1 1.8655(13)
Ni1 C1 1.875(2)
Ni1 P1 2.1557(5)
Ni1 P2 2.2252(6)
Fe1 C44 2.029(2)
Fe1 C45 2.033(2)
Fe1 C43 2.037(2)
Fe1 C40 2.042(2)
Fe1 C39 2.046(2)
Fe1 C42 2.048(2)
Fe1 C48 2.050(2)
Fe1 C46 2.052(2)
Fe1 C41 2.054(2)
Fe1 C47 2.062(2)
P1 C21 1.824(2)
P1 C39 1.827(2)
P1 C15 1.829(2)
P2 C44 1.802(2)
P2 C33 1.829(2)
P2 C27 1.830(2)
O1 C1 1.297(2)
C1 C2 1.351(3)
C2 C9 1.485(3)
C2 C3 1.492(3)
C3 C8 1.379(3)
C3 C4 1.395(3)
C4 C5 1.377(3)
C4 H4 0.9500
C5 C6 1.378(4)
C5 H5 0.9500
C6 C7 1.377(4)
C6 H6 0.9500
C7 C8 1.393(3)
C7 H7 0.9500
C8 H8 0.9500
C9 C14 1.391(3)
C9 C10 1.403(3)
C10 C11 1.389(3)
C10 H10 0.9500
C11 C12 1.375(4)
C11 H11 0.9500
C12 C13 1.376(3)
C12 H12 0.9500
C13 C14 1.391(3)
C13 H13 0.9500
C14 H14 0.9500
C15 C20 1.390(3)
C15 C16 1.394(3)
C16 C17 1.389(3)
C16 H16 0.9500
C17 C18 1.381(3)
C17 H17 0.9500
C18 C19 1.384(3)
C18 H18 0.9500
C19 C20 1.391(3)
C19 H19 0.9500
C20 H20 0.9500
C21 C26 1.393(3)
C21 C22 1.395(3)
C22 C23 1.390(3)
C22 H22 0.9500
C23 C24 1.381(4)
C23 H23 0.9500
C24 C25 1.383(3)
C24 H24 0.9500
C25 C26 1.391(3)
C25 H25 0.9500
C26 H26 0.9500
C27 C32 1.378(3)
C27 C28 1.394(3)
C28 C29 1.392(3)
C28 H28 0.9500
C29 C30 1.366(4)
C29 H29 0.9500
C30 C31 1.384(4)
C30 H30 0.9500
C31 C32 1.396(3)
C31 H31 0.9500
C32 H32 0.9500
C33 C34 1.385(3)
C33 C38 1.396(3)
C34 C35 1.389(3)
C34 H34 0.9500
C35 C36 1.382(4)
C35 H35 0.9500
C36 C37 1.380(4)
C36 H36 0.9500
C37 C38 1.388(3)
C37 H37 0.9500
C38 H38 0.9500
C39 C40 1.439(3)
C39 C43 1.439(3)
C40 C41 1.420(3)
C40 H40 0.9500
C41 C42 1.414(3)
C41 H41 0.9500
C42 C43 1.420(3)
C42 H42 0.9500
C43 H43 0.9500
C44 C45 1.432(3)
C44 C48 1.435(3)
C45 C46 1.425(3)
C45 H45 0.9500
C46 C47 1.420(3)
C46 H46 0.9500
C47 C48 1.417(3)
C47 H47 0.9500
C48 H48 0.9500

loop_
_geom_torsion_atom_site_label_1
_geom_torsion_atom_site_label_2
_geom_torsion_atom_site_label_3
_geom_torsion_atom_site_label_4
_geom_torsion
O1 Ni1 P1 C21 95.82(12)
C1 Ni1 P1 C21 85.57(10)
P2 Ni1 P1 C21 -98.21(7)
O1 Ni1 P1 C39 -143.98(12)
C1 Ni1 P1 C39 -154.24(10)
P2 Ni1 P1 C39 21.98(8)
O1 Ni1 P1 C15 -27.92(13)
C1 Ni1 P1 C15 -38.17(10)
P2 Ni1 P1 C15 138.05(8)
O1 Ni1 P2 C44 118.91(9)
C1 Ni1 P2 C44 119.98(13)
P1 Ni1 P2 C44 -54.01(8)
O1 Ni1 P2 C33 -119.91(9)
C1 Ni1 P2 C33 -118.83(13)
P1 Ni1 P2 C33 67.17(8)
O1 Ni1 P2 C27 1.22(9)
C1 Ni1 P2 C27 2.30(14)
P1 Ni1 P2 C27 -171.70(8)
P1 Ni1 O1 C1 -14.86(17)
P2 Ni1 O1 C1 179.03(11)
Ni1 O1 C1 C2 175.6(3)
P1 Ni1 C1 O1 172.22(9)
P2 Ni1 C1 O1 -1.61(17)
O1 Ni1 C1 C2 -172.6(5)
P1 Ni1 C1 C2 -0.3(4)
P2 Ni1 C1 C2 -174.2(3)
O1 C1 C2 C9 -4.6(4)
Ni1 C1 C2 C9 165.6(3)
O1 C1 C2 C3 176.7(2)
Ni1 C1 C2 C3 -13.1(5)
C1 C2 C3 C8 -66.3(3)
C9 C2 C3 C8 114.9(2)
C1 C2 C3 C4 115.5(2)
C9 C2 C3 C4 -63.2(3)
C8 C3 C4 C5 0.7(3)
C2 C3 C4 C5 178.9(2)
C3 C4 C5 C6 0.8(4)
C4 C5 C6 C7 -1.1(4)
C5 C6 C7 C8 -0.2(4)
C4 C3 C8 C7 -2.0(3)
C2 C3 C8 C7 179.8(2)
C6 C7 C8 C3 1.8(4)
C1 C2 C9 C14 -14.3(3)
C3 C2 C9 C14 164.4(2)
C1 C2 C9 C10 166.0(2)
C3 C2 C9 C10 -15.2(3)
C14 C9 C10 C11 -0.5(3)
C2 C9 C10 C11 179.2(2)
C9 C10 C11 C12 0.8(4)
C10 C11 C12 C13 -0.5(4)
C11 C12 C13 C14 -0.1(4)
C10 C9 C14 C13 -0.1(3)
C2 C9 C14 C13 -179.8(2)
C12 C13 C14 C9 0.4(4)
C21 P1 C15 C20 17.5(2)
C39 P1 C15 C20 -88.03(19)
Ni1 P1 C15 C20 144.75(16)
C21 P1 C15 C16 -168.08(16)
C39 P1 C15 C16 86.41(17)
Ni1 P1 C15 C16 -40.81(18)
C20 C15 C16 C17 1.1(3)
P1 C15 C16 C17 -173.68(17)
C15 C16 C17 C18 -1.5(3)
C16 C17 C18 C19 0.6(3)
C17 C18 C19 C20 0.8(4)
C16 C15 C20 C19 0.4(3)
P1 C15 C20 C19 174.66(17)
C18 C19 C20 C15 -1.3(3)
C39 P1 C21 C26 -145.59(17)
C15 P1 C21 C26 111.25(17)
Ni1 P1 C21 C26 -16.33(18)
C39 P1 C21 C22 30.46(19)
C15 P1 C21 C22 -72.71(19)
Ni1 P1 C21 C22 159.71(15)
C26 C21 C22 C23 -1.0(3)
P1 C21 C22 C23 -177.05(17)
C21 C22 C23 C24 0.4(3)
C22 C23 C24 C25 0.1(4)
C23 C24 C25 C26 0.0(4)
C24 C25 C26 C21 -0.7(4)
C22 C21 C26 C25 1.2(3)
P1 C21 C26 C25 177.36(17)
C44 P2 C27 C32 0.9(2)
C33 P2 C27 C32 -108.2(2)
Ni1 P2 C27 C32 123.24(18)
C44 P2 C27 C28 -178.38(17)
C33 P2 C27 C28 72.50(18)
Ni1 P2 C27 C28 -56.04(18)
C32 C27 C28 C29 0.3(3)
P2 C27 C28 C29 179.60(17)
C27 C28 C29 C30 -1.5(3)
C28 C29 C30 C31 1.3(4)
C29 C30 C31 C32 0.0(4)
C28 C27 C32 C31 1.1(4)
P2 C27 C32 C31 -178.2(2)
C30 C31 C32 C27 -1.2(4)
C44 P2 C33 C34 113.92(17)
C27 P2 C33 C34 -137.78(17)
Ni1 P2 C33 C34 -10.97(19)
C44 P2 C33 C38 -63.79(19)
C27 P2 C33 C38 44.5(2)
Ni1 P2 C33 C38 171.32(15)
C38 C33 C34 C35 2.6(3)
P2 C33 C34 C35 -175.18(17)
C33 C34 C35 C36 -1.2(3)
C34 C35 C36 C37 -1.0(4)
C35 C36 C37 C38 1.8(4)
C36 C37 C38 C33 -0.4(4)
C34 C33 C38 C37 -1.8(3)
P2 C33 C38 C37 175.87(17)
C21 P1 C39 C40 -131.34(19)
C15 P1 C39 C40 -21.6(2)
Ni1 P1 C39 C40 102.56(18)
C21 P1 C39 C43 50.9(2)
C15 P1 C39 C43 160.67(19)
Ni1 P1 C39 C43 -75.2(2)
C21 P1 C39 Fe1 139.40(13)
C15 P1 C39 Fe1 -110.85(13)
Ni1 P1 C39 Fe1 13.31(16)
C44 Fe1 C39 C40 -141.95(12)
C45 Fe1 C39 C40 -97.49(13)
C43 Fe1 C39 C40 118.19(17)
C42 Fe1 C39 C40 80.74(13)
C48 Fe1 C39 C40 -179.96(13)
C46 Fe1 C39 C40 -60.02(17)
C41 Fe1 C39 C40 37.38(13)
C47 Fe1 C39 C40 167(23)
C44 Fe1 C39 C43 99.86(13)
C45 Fe1 C39 C43 144.33(12)
C40 Fe1 C39 C43 -118.19(17)
C42 Fe1 C39 C43 -37.45(12)
C48 Fe1 C39 C43 61.86(17)
C46 Fe1 C39 C43 -178.21(13)
C41 Fe1 C39 C43 -80.80(13)
C47 Fe1 C39 C43 49(9)
C44 Fe1 C39 P1 -20.60(16)
C45 Fe1 C39 P1 23.87(16)
C43 Fe1 C39 P1 -120.46(19)
C40 Fe1 C39 P1 121.35(19)
C42 Fe1 C39 P1 -157.91(16)
C48 Fe1 C39 P1 -58.60(19)
C46 Fe1 C39 P1 61.33(19)
C41 Fe1 C39 P1 158.74(16)
C47 Fe1 C39 P1 -71(9)
C43 C39 C40 C41 -0.5(2)
P1 C39 C40 C41 -178.57(16)
Fe1 C39 C40 C41 -59.65(15)
C43 C39 C40 Fe1 59.18(14)
P1 C39 C40 Fe1 -118.92(17)
C44 Fe1 C40 C41 -179.37(14)
C45 Fe1 C40 C41 -141.19(14)
C43 Fe1 C40 C41 80.88(15)
C39 Fe1 C40 C41 119.44(19)
C42 Fe1 C40 C41 37.06(14)
C48 Fe1 C40 C41 -65(15)
C46 Fe1 C40 C41 -97.28(15)
C47 Fe1 C40 C41 -60.4(2)
C44 Fe1 C40 C39 61.20(18)
C45 Fe1 C40 C39 99.37(13)
C43 Fe1 C40 C39 -38.56(12)
C42 Fe1 C40 C39 -82.37(13)
C48 Fe1 C40 C39 176(100)
C46 Fe1 C40 C39 143.28(12)
C41 Fe1 C40 C39 -119.44(19)
C47 Fe1 C40 C39 -179.81(13)
C39 C40 C41 C42 0.4(3)
Fe1 C40 C41 C42 -58.80(16)
C39 C40 C41 Fe1 59.24(15)
C44 Fe1 C41 C42 161(24)
C45 Fe1 C41 C42 -178.69(14)
C43 Fe1 C41 C42 37.54(14)
C40 Fe1 C41 C42 120.0(2)
C39 Fe1 C41 C42 82.04(14)
C48 Fe1 C41 C42 -60.5(2)
C46 Fe1 C41 C42 -140.90(14)
C47 Fe1 C41 C42 -97.49(15)
C44 Fe1 C41 C40 41(8)
C45 Fe1 C41 C40 61.29(19)
C43 Fe1 C41 C40 -82.48(14)
C39 Fe1 C41 C40 -37.98(13)
C42 Fe1 C41 C40 -120.0(2)
C48 Fe1 C41 C40 179.49(14)
C46 Fe1 C41 C40 99.07(15)
C47 Fe1 C41 C40 142.49(14)
C40 C41 C42 C43 -0.2(3)
Fe1 C41 C42 C43 -58.83(16)
C40 C41 C42 Fe1 58.59(16)
C44 Fe1 C42 C41 -179.68(14)
C45 Fe1 C42 C41 30(3)
C43 Fe1 C42 C41 -119.7(2)
C40 Fe1 C42 C41 -37.27(13)
C39 Fe1 C42 C41 -81.68(14)
C48 Fe1 C42 C41 142.34(14)
C46 Fe1 C42 C41 61.18(19)
C47 Fe1 C42 C41 98.93(15)
C44 Fe1 C42 C43 -60.00(19)
C45 Fe1 C42 C43 149(3)
C40 Fe1 C42 C43 82.40(14)
C39 Fe1 C42 C43 38.00(13)
C48 Fe1 C42 C43 -97.98(14)
C46 Fe1 C42 C43 -179.14(14)
C41 Fe1 C42 C43 119.7(2)
C47 Fe1 C42 C43 -141.40(13)
C41 C42 C43 C39 -0.1(3)
Fe1 C42 C43 C39 -59.40(15)
C41 C42 C43 Fe1 59.35(16)
C40 C39 C43 C42 0.3(2)
P1 C39 C43 C42 178.44(16)
Fe1 C39 C43 C42 59.66(15)
C40 C39 C43 Fe1 -59.34(14)
P1 C39 C43 Fe1 118.78(16)
C44 Fe1 C43 C42 143.34(13)
C45 Fe1 C43 C42 -178.57(14)
C40 Fe1 C43 C42 -80.93(14)
C39 Fe1 C43 C42 -119.43(18)
C48 Fe1 C43 C42 98.85(14)
C46 Fe1 C43 C42 19(3)
C41 Fe1 C43 C42 -37.23(14)
C47 Fe1 C43 C42 61.22(19)
C44 Fe1 C43 C39 -97.23(13)
C45 Fe1 C43 C39 -59.14(18)
C40 Fe1 C43 C39 38.50(12)
C42 Fe1 C43 C39 119.43(18)
C48 Fe1 C43 C39 -141.72(12)
C46 Fe1 C43 C39 139(3)
C41 Fe1 C43 C39 82.20(13)
C47 Fe1 C43 C39 -179.36(13)
C33 P2 C44 C45 -158.65(17)
C27 P2 C44 C45 93.38(18)
Ni1 P2 C44 C45 -30.55(19)
C33 P2 C44 C48 14.8(2)
C27 P2 C44 C48 -93.1(2)
Ni1 P2 C44 C48 142.93(18)
C33 P2 C44 Fe1 -74.95(13)
C27 P2 C44 Fe1 177.08(11)
Ni1 P2 C44 Fe1 53.15(13)
C43 Fe1 C44 C45 143.81(12)
C40 Fe1 C44 C45 61.06(18)
C39 Fe1 C44 C45 99.28(13)
C42 Fe1 C44 C45 -178.68(14)
C48 Fe1 C44 C45 -118.44(18)
C46 Fe1 C44 C45 -37.74(12)
C41 Fe1 C44 C45 20(8)
C47 Fe1 C44 C45 -81.19(13)
C45 Fe1 C44 C48 118.44(18)
C43 Fe1 C44 C48 -97.76(14)
C40 Fe1 C44 C48 179.49(14)
C39 Fe1 C44 C48 -142.29(13)
C42 Fe1 C44 C48 -60.25(19)
C46 Fe1 C44 C48 80.70(14)
C41 Fe1 C44 C48 139(8)
C47 Fe1 C44 C48 37.24(13)
C45 Fe1 C44 P2 -115.25(18)
C43 Fe1 C44 P2 28.56(15)
C40 Fe1 C44 P2 -54.20(19)
C39 Fe1 C44 P2 -15.98(15)
C42 Fe1 C44 P2 66.06(18)
C48 Fe1 C44 P2 126.31(19)
C46 Fe1 C44 P2 -152.99(15)
C41 Fe1 C44 P2 -95(8)
C47 Fe1 C44 P2 163.55(15)
C48 C44 C45 C46 -0.3(2)
P2 C44 C45 C46 174.51(15)
Fe1 C44 C45 C46 59.86(15)
C48 C44 C45 Fe1 -60.17(14)
P2 C44 C45 Fe1 114.65(15)
C44 Fe1 C45 C46 -119.08(18)
C43 Fe1 C45 C46 -179.18(14)
C40 Fe1 C45 C46 98.88(14)
C39 Fe1 C45 C46 143.27(13)
C42 Fe1 C45 C46 33(3)
C48 Fe1 C45 C46 -80.74(14)
C41 Fe1 C45 C46 61.25(18)
C47 Fe1 C45 C46 -37.33(13)
C43 Fe1 C45 C44 -60.10(18)
C40 Fe1 C45 C44 -142.04(12)
C39 Fe1 C45 C44 -97.65(13)
C42 Fe1 C45 C44 152(3)
C48 Fe1 C45 C44 38.34(12)
C46 Fe1 C45 C44 119.08(18)
C41 Fe1 C45 C44 -179.67(13)
C47 Fe1 C45 C44 81.74(13)
C44 C45 C46 C47 0.3(2)
Fe1 C45 C46 C47 59.48(16)
C44 C45 C46 Fe1 -59.18(14)
C44 Fe1 C46 C47 -81.33(14)
C45 Fe1 C46 C47 -119.48(18)
C43 Fe1 C46 C47 43(3)
C40 Fe1 C46 C47 142.83(13)
C39 Fe1 C46 C47 -179.36(13)
C42 Fe1 C46 C47 61.93(19)
C48 Fe1 C46 C47 -36.96(13)
C41 Fe1 C46 C47 99.24(14)
C44 Fe1 C46 C45 38.15(12)
C43 Fe1 C46 C45 163(3)
C40 Fe1 C46 C45 -97.68(13)
C39 Fe1 C46 C45 -59.87(18)
C42 Fe1 C46 C45 -178.58(14)
C48 Fe1 C46 C45 82.53(13)
C41 Fe1 C46 C45 -141.27(13)
C47 Fe1 C46 C45 119.48(18)
C45 C46 C47 C48 -0.2(3)
Fe1 C46 C47 C48 58.50(16)
C45 C46 C47 Fe1 -58.67(15)
C44 Fe1 C47 C48 -38.03(13)
C45 Fe1 C47 C48 -82.55(14)
C43 Fe1 C47 C48 61.52(18)
C40 Fe1 C47 C48 -179.95(13)
C39 Fe1 C47 C48 13(9)
C42 Fe1 C47 C48 99.24(14)
C46 Fe1 C47 C48 -120.28(19)
C41 Fe1 C47 C48 142.64(13)
C44 Fe1 C47 C46 82.25(14)
C45 Fe1 C47 C46 37.73(13)
C43 Fe1 C47 C46 -178.20(13)
C40 Fe1 C47 C46 -59.68(19)
C39 Fe1 C47 C46 133(9)
C42 Fe1 C47 C46 -140.49(13)
C48 Fe1 C47 C46 120.28(19)
C41 Fe1 C47 C46 -97.09(14)
C46 C47 C48 C44 0.0(3)
Fe1 C47 C48 C44 58.50(15)
C46 C47 C48 Fe1 -58.52(16)
C45 C44 C48 C47 0.2(2)
P2 C44 C48 C47 -173.97(17)
Fe1 C44 C48 C47 -59.54(16)
C45 C44 C48 Fe1 59.75(14)
P2 C44 C48 Fe1 -114.42(19)
C44 Fe1 C48 C47 119.41(19)
C45 Fe1 C48 C47 80.99(14)
C43 Fe1 C48 C47 -141.14(13)
C40 Fe1 C48 C47 5(15)
C39 Fe1 C48 C47 -179.81(13)
C42 Fe1 C48 C47 -97.26(14)
C46 Fe1 C48 C47 37.02(13)
C41 Fe1 C48 C47 -60.0(2)
C45 Fe1 C48 C44 -38.42(13)
C43 Fe1 C48 C44 99.46(13)
C40 Fe1 C48 C44 -115(15)
C39 Fe1 C48 C44 60.78(18)
C42 Fe1 C48 C44 143.33(13)
C46 Fe1 C48 C44 -82.39(14)
C41 Fe1 C48 C44 -179.36(14)
C47 Fe1 C48 C44 -119.41(19)
